data_7701639
loop_
_publ_author_name
'Hay, Moya A.'
'Sarkar, Arup'
'Marriott, Katie E. R.'
'Wilson, Claire'
'Rajaraman, Gopalan'
'Murrie, Mark'

_publ_section_title
;
 Investigation of the magnetic anisotropy in a series of trigonal
 bipyramidal Mn(ii) complexes.
;
_journal_issue 41
_journal_name_full 'Dalton transactions (Cambridge, England : 2003)'
_journal_page_first 15480
_journal_page_last 15486
_journal_paper_doi 10.1039/c9dt02187f
_journal_volume 48
_journal_year 2019
_chemical_formula_moiety 'C7 H17 Cl3 Mn N2 O'
_chemical_formula_sum 'C7 H17 Cl3 Mn N2 O'
_chemical_formula_weight 306.51
_space_group_crystal_system monoclinic
_space_group_IT_number 11
_space_group_name_Hall '-P 2yb'
_space_group_name_H-M_alt 'P 1 21/m 1'
_atom_sites_solution_hydrogens mixed
_audit_creation_date 2015-11-16
_audit_creation_method
;
Olex2 1.2
(compiled 2015.09.30 svn.r3233 for OlexSys, GUI svn.r5103)
;
_audit_update_record
;
2018-11-23 deposited with the CCDC.	2019-06-27 downloaded from the CCDC.
;
_cell_angle_alpha 90
_cell_angle_beta 96.572(6)
_cell_angle_gamma 90
_cell_formula_units_Z 2
_cell_length_a 7.8885(19)
_cell_length_b 9.447(3)
_cell_length_c 8.269(2)
_cell_measurement_reflns_used 1590
_cell_measurement_temperature 100(2)
_cell_measurement_theta_max 23.55
_cell_measurement_theta_min 2.60
_cell_volume 612.2(3)
_computing_cell_refinement 'SAINT v8.34A (Bruker, 2013)'
_computing_data_collection 'APEX2 (Bruker, 2013)'
_computing_data_reduction 'SAINT v8.34A (Bruker, 2013)'
_computing_molecular_graphics 'Olex2 (Dolomanov et al., 2009)'
_computing_publication_material 'Olex2 (Dolomanov et al., 2009)'
_computing_structure_refinement 'ShelXL (Sheldrick, 2015)'
_computing_structure_solution
;
Superflip (Palatinus & Chapuis, 2007;Palatinus & van der Lee, 2008;
Palatinus et al., 2012)
;
_diffrn_ambient_temperature 100(2)
_diffrn_measured_fraction_theta_full 1.000
_diffrn_measured_fraction_theta_max 0.998
_diffrn_measurement_device_type 'Bruker APEX-II CCD'
_diffrn_measurement_method '\f and \w scans'
_diffrn_radiation_type MoK\a
_diffrn_radiation_wavelength 0.71075
_diffrn_reflns_av_R_equivalents 0.1121
_diffrn_reflns_av_unetI/netI 0.0602
_diffrn_reflns_Laue_measured_fraction_full 1.000
_diffrn_reflns_Laue_measured_fraction_max 0.998
_diffrn_reflns_limit_h_max 7
_diffrn_reflns_limit_h_min -9
_diffrn_reflns_limit_k_max 11
_diffrn_reflns_limit_k_min -11
_diffrn_reflns_limit_l_max 10
_diffrn_reflns_limit_l_min -9
_diffrn_reflns_number 11656
_diffrn_reflns_point_group_measured_fraction_full 1.000
_diffrn_reflns_point_group_measured_fraction_max 0.998
_diffrn_reflns_theta_full 25.242
_diffrn_reflns_theta_max 25.683
_diffrn_reflns_theta_min 2.479
_diffrn_standards_number 0
_exptl_absorpt_coefficient_mu 1.704
_exptl_absorpt_correction_T_max 1.0000
_exptl_absorpt_correction_T_min 0.8193
_exptl_absorpt_correction_type multi-scan
_exptl_absorpt_process_details
;
SADABS-2012/1 (Bruker,2012) was used for absorption correction.
wR2(int) was 0.1178 before and 0.0980 after correction.
The Ratio of minimum to maximum transmission is 0.8193.
The \l/2 correction factor is 0.0015.
;
_exptl_crystal_colour 'light yellow'
_exptl_crystal_colour_modifier light
_exptl_crystal_colour_primary yellow
_exptl_crystal_density_diffrn 1.663
_exptl_crystal_description needle
_exptl_crystal_F_000 314
_exptl_crystal_size_max 0.6
_exptl_crystal_size_mid 0.2
_exptl_crystal_size_min 0.1
_refine_diff_density_max 0.860
_refine_diff_density_min -0.487
_refine_diff_density_rms 0.111
_refine_ls_extinction_method none
_refine_ls_goodness_of_fit_ref 1.132
_refine_ls_hydrogen_treatment mixed
_refine_ls_matrix_type full
_refine_ls_number_parameters 85
_refine_ls_number_reflns 1236
_refine_ls_number_restraints 4
_refine_ls_restrained_S_all 1.131
_refine_ls_R_factor_all 0.0636
_refine_ls_R_factor_gt 0.0445
_refine_ls_shift/su_max 0.000
_refine_ls_shift/su_mean 0.000
_refine_ls_structure_factor_coef Fsqd
_refine_ls_weighting_details 'w=1/[\s^2^(Fo^2^)+(0.0380P)^2^+0.8815P] where P=(Fo^2^+2Fc^2^)/3'
_refine_ls_weighting_scheme calc
_refine_ls_wR_factor_gt 0.0981
_refine_ls_wR_factor_ref 0.1059
_reflns_Friedel_coverage 0.000
_reflns_number_gt 1004
_reflns_number_total 1236
_reflns_threshold_expression 'I > 2\s(I)'
_cod_data_source_file c9dt02187f2.cif
_cod_data_source_block complex3
_cod_database_code 7701639
_shelx_space_group_comment
;
The symmetry employed for this shelxl refinement is uniquely defined
by the following loop, which should always be used as a source of
symmetry information in preference to the above space-group names.
They are only intended as comments.
;
_olex2_refinement_description
;
1. Fixed Uiso
 At 1.2 times of:
  {H1a,H1b} of C1, {H2a,H2b} of C2, {H4a,H4b} of C4, {H3a,H3b} of C3
 At 1.5 times of:
  {H5a,H5b} of C5
2. Restrained distances
 C5-H5b = C5-H5a
 0.98 with sigma of 0.02
 C5-H5a = C5-H5b
 0.96 with sigma of 0.02
3. Others
 Fixed Sof: H1a(0.5) H1b(0.5) H2a(0.5) H2b(0.5)
4.a Secondary CH2 refined with riding coordinates:
 C1(H1a,H1b), C2(H2a,H2b), C3(H3a,H3b), C4(H4a,H4b)
;
_shelx_shelxl_version_number 2014/7
_olex2_submission_special_instructions 'No special instructions were received'

loop_
_space_group_symop_operation_xyz
'x, y, z'
'-x, y+1/2, -z'
'-x, -y, -z'
'x, -y-1/2, z'

loop_
_atom_site_label
_atom_site_type_symbol
_atom_site_fract_x
_atom_site_fract_y
_atom_site_fract_z
_atom_site_U_iso_or_equiv
_atom_site_adp_type
_atom_site_occupancy
_atom_site_site_symmetry_order
_atom_site_calc_flag
_atom_site_refinement_flags_posn
_atom_site_refinement_flags_adp
_atom_site_refinement_flags_occupancy
Mn1 Mn 0.56349(11) 0.7500 0.23819(10) 0.0139(3) Uani 1 2 d S T P
Cl1 Cl 0.69847(13) 0.52687(11) 0.18349(12) 0.0185(3) Uani 1 1 d . . .
Cl2 Cl 0.28915(16) 0.7500 0.33495(16) 0.0113(3) Uani 1 2 d S T P
O1 O 0.4670(5) 0.7500 -0.0224(5) 0.0202(10) Uani 1 2 d S T P
H1 H 0.422(6) 0.828(5) -0.068(6) 0.051(17) Uiso 1 1 d . . .
N1 N 0.7193(6) 0.7500 0.4969(6) 0.0132(10) Uani 1 2 d S T P
N2 N 0.8975(6) 0.7500 0.7782(5) 0.0142(10) Uani 1 2 d S T P
C1 C 0.9026(7) 0.7500 0.4806(7) 0.0177(13) Uani 1 2 d S T P
H1A H 0.9301 0.8347 0.4181 0.021 Uiso 0.5 1 calc R . .
H1B H 0.9301 0.6653 0.4181 0.021 Uiso 0.5 1 calc R . .
C2 C 1.0134(7) 0.7500 0.6442(7) 0.0170(13) Uani 1 2 d S T P
H2A H 1.0873 0.6650 0.6535 0.020 Uiso 0.5 1 calc R . .
H2B H 1.0873 0.8350 0.6535 0.020 Uiso 0.5 1 calc R . .
C3 C 0.6816(5) 0.6232(5) 0.5921(5) 0.0213(10) Uani 1 1 d . . .
H3A H 0.7061 0.5371 0.5306 0.026 Uiso 1 1 calc R . .
H3B H 0.5588 0.6224 0.6066 0.026 Uiso 1 1 calc R . .
C4 C 0.7867(5) 0.6197(4) 0.7586(5) 0.0182(9) Uani 1 1 d . . .
H4A H 0.7098 0.6170 0.8452 0.022 Uiso 1 1 calc R . .
H4B H 0.8589 0.5338 0.7684 0.022 Uiso 1 1 calc R . .
C5 C 1.0001(8) 0.7500 0.9415(7) 0.0175(13) Uani 1 2 d DS T P
H5A H 0.926(6) 0.7500 1.026(5) 0.026 Uiso 1 2 d DRS T P
H5B H 1.070(4) 0.835(3) 0.944(5) 0.026 Uiso 1 1 d DR . .

loop_
_atom_site_aniso_label
_atom_site_aniso_U_11
_atom_site_aniso_U_22
_atom_site_aniso_U_33
_atom_site_aniso_U_23
_atom_site_aniso_U_13
_atom_site_aniso_U_12
Mn1 0.0159(5) 0.0113(5) 0.0141(5) 0.000 0.0002(4) 0.000
Cl1 0.0247(6) 0.0132(5) 0.0168(6) -0.0023(4) -0.0017(4) 0.0037(4)
Cl2 0.0087(7) 0.0094(7) 0.0164(7) 0.000 0.0045(5) 0.000
O1 0.025(3) 0.015(2) 0.019(2) 0.000 -0.0039(19) 0.000
N1 0.012(2) 0.012(2) 0.016(3) 0.000 0.002(2) 0.000
N2 0.016(3) 0.015(2) 0.011(2) 0.000 0.000(2) 0.000
C1 0.013(3) 0.026(3) 0.014(3) 0.000 0.001(2) 0.000
C2 0.016(3) 0.023(3) 0.012(3) 0.000 0.002(2) 0.000
C3 0.025(2) 0.020(2) 0.018(2) 0.0064(18) -0.0015(19) -0.0073(19)
C4 0.018(2) 0.012(2) 0.024(2) 0.0011(18) -0.0009(18) -0.0033(17)
C5 0.018(3) 0.023(3) 0.011(3) 0.000 -0.001(2) 0.000

loop_
_atom_type_symbol
_atom_type_description
_atom_type_scat_dispersion_real
_atom_type_scat_dispersion_imag
_atom_type_scat_source
C C 0.0033 0.0016 'International Tables Vol C Tables 4.2.6.8 and 6.1.1.4'
H H 0.0000 0.0000 'International Tables Vol C Tables 4.2.6.8 and 6.1.1.4'
Cl Cl 0.1484 0.1585 'International Tables Vol C Tables 4.2.6.8 and 6.1.1.4'
Mn Mn 0.3368 0.7283 'International Tables Vol C Tables 4.2.6.8 and 6.1.1.4'
N N 0.0061 0.0033 'International Tables Vol C Tables 4.2.6.8 and 6.1.1.4'
O O 0.0106 0.0060 'International Tables Vol C Tables 4.2.6.8 and 6.1.1.4'

loop_
_geom_angle_atom_site_label_1
_geom_angle_atom_site_label_2
_geom_angle_atom_site_label_3
_geom_angle
_geom_angle_site_symmetry_1
_geom_angle_site_symmetry_3
Cl1 Mn1 Cl1 120.55(6) 4_575 .
Cl2 Mn1 Cl1 119.70(3) . .
Cl2 Mn1 Cl1 119.70(3) . 4_575
O1 Mn1 Cl1 85.84(6) . 4_575
O1 Mn1 Cl1 85.84(6) . .
O1 Mn1 Cl2 95.90(12) . .
O1 Mn1 N1 168.65(16) . .
N1 Mn1 Cl1 88.55(6) . 4_575
N1 Mn1 Cl1 88.55(6) . .
N1 Mn1 Cl2 95.44(12) . .
Mn1 O1 H1 119(3) . .
C1 N1 Mn1 109.6(3) . .
C1 N1 C3 108.0(3) . 4_575
C1 N1 C3 108.0(3) . .
C3 N1 Mn1 111.6(2) . .
C3 N1 Mn1 111.6(2) 4_575 .
C3 N1 C3 107.9(4) . 4_575
C4 N2 C2 108.2(3) . .
C4 N2 C2 108.2(3) 4_575 .
C4 N2 C4 109.4(4) 4_575 .
C5 N2 C2 110.6(4) . .
C5 N2 C4 110.2(3) . 4_575
C5 N2 C4 110.2(3) . .
N1 C1 H1A 109.0 . .
N1 C1 H1B 109.0 . .
N1 C1 C2 112.9(4) . .
H1A C1 H1B 107.8 . .
C2 C1 H1A 109.0 . .
C2 C1 H1B 109.0 . .
N2 C2 C1 108.4(4) . .
N2 C2 H2A 110.0 . .
N2 C2 H2B 110.0 . .
C1 C2 H2A 110.0 . .
C1 C2 H2B 110.0 . .
H2A C2 H2B 108.4 . .
N1 C3 H3A 109.2 . .
N1 C3 H3B 109.2 . .
N1 C3 C4 112.1(3) . .
H3A C3 H3B 107.9 . .
C4 C3 H3A 109.2 . .
C4 C3 H3B 109.2 . .
N2 C4 C3 109.2(3) . .
N2 C4 H4A 109.8 . .
N2 C4 H4B 109.8 . .
C3 C4 H4A 109.8 . .
C3 C4 H4B 109.8 . .
H4A C4 H4B 108.3 . .
N2 C5 H5A 110(4) . .
N2 C5 H5B 106(3) . .
H5A C5 H5B 112(3) . .

loop_
_geom_bond_atom_site_label_1
_geom_bond_atom_site_label_2
_geom_bond_distance
_geom_bond_site_symmetry_2
Mn1 Cl1 2.4273(12) 4_575
Mn1 Cl1 2.4273(12) .
Mn1 Cl2 2.3917(16) .
Mn1 O1 2.202(4) .
Mn1 N1 2.342(5) .
O1 H1 0.88(5) .
N1 C1 1.467(7) .
N1 C3 1.482(5) 4_575
N1 C3 1.482(5) .
N2 C2 1.515(7) .
N2 C4 1.508(5) 4_575
N2 C4 1.508(5) .
N2 C5 1.493(7) .
C1 H1A 0.9900 .
C1 H1B 0.9900 .
C1 C2 1.524(8) .
C2 H2A 0.9900 .
C2 H2B 0.9900 .
C3 H3A 0.9900 .
C3 H3B 0.9900 .
C3 C4 1.524(6) .
C4 H4A 0.9900 .
C4 H4B 0.9900 .
C5 H5A 0.964(14) .
C5 H5B 0.976(14) .

loop_
_geom_torsion_atom_site_label_1
_geom_torsion_atom_site_label_2
_geom_torsion_atom_site_label_3
_geom_torsion_atom_site_label_4
_geom_torsion
_geom_torsion_site_symmetry_1
Mn1 N1 C1 C2 180.000(1) .
Mn1 N1 C3 C4 178.2(3) .
N1 C1 C2 N2 0.000(1) .
N1 C3 C4 N2 0.9(5) .
C1 N1 C3 C4 57.6(5) .
C2 N2 C4 C3 -59.7(4) .
C3 N1 C1 C2 58.2(3) 4_575
C3 N1 C1 C2 -58.2(3) .
C3 N1 C3 C4 -58.8(5) 4_575
C4 N2 C2 C1 59.2(3) .
C4 N2 C2 C1 -59.2(3) 4_575
C4 N2 C4 C3 58.0(5) 4_575
C5 N2 C2 C1 180.000(1) .
C5 N2 C4 C3 179.3(4) .
